data_4123862
loop_
_publ_author_name
'Mfuh, Adelphe M.'
'Zhang, Yu'
'Stephens, David E.'
'Vo, Anh X. T.'
'Arman, Hadi D.'
'Larionov, Oleg V.'

_publ_section_title
;
 Concise Total Synthesis of Trichodermamides A, B, and C Enabled by an
 Efficient Construction of the 1,2-Oxazadecaline Core.
;
_journal_issue 25
_journal_name_full 'Journal of the American Chemical Society'
_journal_page_first 8050
_journal_page_last 8053
_journal_paper_doi 10.1021/jacs.5b05205
_journal_volume 137
_journal_year 2015
_chemical_absolute_configuration unk
_chemical_formula_moiety 'C13 H17 N O7'
_chemical_formula_sum 'C13 H17 N O7'
_chemical_formula_weight 299.28
_chemical_name_systematic
; 
(4aS*,7R*,8aS*)-ethyl 4a-hydroxy-7-methoxycarboxy-4a,7,8,8a-tetrahydro-
4H-benzo[e][1,2]oxazine-3-carboxylate
;
_space_group_IT_number 19
_symmetry_cell_setting orthorhombic
_symmetry_space_group_name_Hall 'P 2ac 2ab'
_symmetry_space_group_name_H-M 'P 21 21 21'
_atom_sites_solution_hydrogens geom
_atom_sites_solution_primary direct
_atom_sites_solution_secondary difmap
_audit_creation_method SHELXL-97
_cell_angle_alpha 90.00
_cell_angle_beta 90.00
_cell_angle_gamma 90.00
_cell_formula_units_Z 4
_cell_length_a 8.837(3)
_cell_length_b 9.595(3)
_cell_length_c 16.405(6)
_cell_measurement_reflns_used 5027
_cell_measurement_temperature 98(2)
_cell_measurement_theta_max 40.2
_cell_measurement_theta_min 2.5
_cell_volume 1391.0(8)
_computing_cell_refinement
;
CrystalClear-SM Expert 2.0 r5 (Rigaku, 2010)
;
_computing_data_collection
;
CrystalClear-SM Expert 2.0 r5 (Rigaku, 2010)
;
_computing_data_reduction
;
CrystalClear-SM Expert 2.0 r5 (Rigaku, 2010)
;
_computing_publication_material 'publCIF (Westrip, 2010)'
_computing_structure_refinement 'SHELXL-97 (Sheldrick, 1997)'
_computing_structure_solution 'SHELXS-97 (Sheldrick, 1990)'
_diffrn_ambient_temperature 98(2)
_diffrn_detector_area_resol_mean 28.5714
_diffrn_measured_fraction_theta_full 0.996
_diffrn_measured_fraction_theta_max 0.996
_diffrn_measurement_device_type
;
Saturn724 (2x2 bin mode)
;
_diffrn_measurement_method \w
_diffrn_radiation_monochromator graphite
_diffrn_radiation_source 'sealed tube'
_diffrn_radiation_type MoK\a
_diffrn_radiation_wavelength 0.71073
_diffrn_reflns_av_R_equivalents 0.1368
_diffrn_reflns_av_sigmaI/netI 0.0966
_diffrn_reflns_limit_h_max 10
_diffrn_reflns_limit_h_min -10
_diffrn_reflns_limit_k_max 11
_diffrn_reflns_limit_k_min -11
_diffrn_reflns_limit_l_max 19
_diffrn_reflns_limit_l_min -19
_diffrn_reflns_number 7974
_diffrn_reflns_reduction_process 'Lp corrections applied'
_diffrn_reflns_theta_full 25.05
_diffrn_reflns_theta_max 25.05
_diffrn_reflns_theta_min 2.46
_diffrn_standards_decay_% <1
_diffrn_standards_interval_count 0
_diffrn_standards_number 0
_exptl_absorpt_coefficient_mu 0.117
_exptl_absorpt_correction_T_max 1.000
_exptl_absorpt_correction_T_min 0.762
_exptl_absorpt_correction_type multi-scan
_exptl_absorpt_process_details 'ABSCOR (Higashi, 1995)'
_exptl_crystal_colour colourless
_exptl_crystal_density_diffrn 1.429
_exptl_crystal_density_method 'not measured'
_exptl_crystal_description chip
_exptl_crystal_F_000 632
_exptl_crystal_size_max 0.24
_exptl_crystal_size_mid 0.17
_exptl_crystal_size_min 0.13
_refine_diff_density_max 0.324
_refine_diff_density_min -0.249
_refine_diff_density_rms 0.063
_refine_ls_extinction_method none
_refine_ls_goodness_of_fit_ref 1.003
_refine_ls_hydrogen_treatment mixed
_refine_ls_matrix_type full
_refine_ls_number_parameters 214
_refine_ls_number_reflns 2449
_refine_ls_number_restraints 0
_refine_ls_restrained_S_all 1.003
_refine_ls_R_factor_all 0.0704
_refine_ls_R_factor_gt 0.0671
_refine_ls_shift/su_max 0.001
_refine_ls_shift/su_mean 0.000
_refine_ls_structure_factor_coef Fsqd
_refine_ls_weighting_details 'calc w=1/[\s^2^(Fo^2^)+(0.0200P)^2^+1.7000P] where P=(Fo^2^+2Fc^2^)/3'
_refine_ls_weighting_scheme calc
_refine_ls_wR_factor_gt 0.1287
_refine_ls_wR_factor_ref 0.1314
_reflns_number_gt 2303
_reflns_number_total 2449
_reflns_threshold_expression >2sigma(I)
_cod_data_source_file ja5b05205_si_009.cif
_cod_data_source_block cd0944a
_cod_depositor_comments 'Adding full bibliography for 4123862--4123864.cif.'
_cod_original_sg_symbol_H-M 'P2(1) 2(1) 2(1)'
_cod_database_code 4123862

loop_
_symmetry_equiv_pos_as_xyz
'x, y, z'
'-x+1/2, -y, z+1/2'
'-x, y+1/2, -z+1/2'
'x+1/2, -y+1/2, -z'

loop_
_atom_site_label
_atom_site_type_symbol
_atom_site_fract_x
_atom_site_fract_y
_atom_site_fract_z
_atom_site_U_iso_or_equiv
_atom_site_adp_type
_atom_site_occupancy
_atom_site_symmetry_multiplicity
_atom_site_calc_flag
_atom_site_refinement_flags
O5 O 0.1764(2) 0.0601(3) 0.01157(14) 0.0366(6) Uani 1 1 d .
O1 O 0.5004(3) 0.2120(3) 0.23285(13) 0.0361(6) Uani 1 1 d .
N1 N 0.6327(3) 0.2885(3) 0.21478(17) 0.0335(6) Uani 1 1 d .
O7 O -0.0142(3) 0.0407(3) -0.06840(15) 0.0467(7) Uani 1 1 d .
O4 O 0.6714(2) -0.0488(3) 0.20535(14) 0.0372(6) Uani 1 1 d .
H4B H 0.6248 -0.1160 0.2233 0.056 Uiso 1 1 calc R
O3 O 0.8530(3) 0.4522(3) 0.17779(15) 0.0414(6) Uani 1 1 d .
C8 C 0.7147(3) 0.2455(4) 0.1547(2) 0.0325(8) Uani 1 1 d .
C1 C 0.4507(4) 0.0982(4) 0.18135(19) 0.0307(7) Uani 1 1 d .
C2 C 0.3381(4) 0.1449(4) 0.1173(2) 0.0324(7) Uani 1 1 d .
C3 C 0.2647(4) 0.0162(4) 0.08218(19) 0.0339(7) Uani 1 1 d .
C6 C 0.5824(3) 0.0186(4) 0.14345(19) 0.0310(7) Uani 1 1 d .
C9 C 0.0559(4) -0.0189(4) -0.00454(18) 0.0335(7) Uani 1 1 d .
C7 C 0.6889(4) 0.1228(4) 0.1020(2) 0.0314(7) Uani 1 1 d .
H7A H 0.7849 0.0778 0.0905 0.038 Uiso 1 1 calc R
H7B H 0.6452 0.1527 0.0506 0.038 Uiso 1 1 calc R
O6 O 0.0164(3) -0.1208(3) 0.03176(14) 0.0477(7) Uani 1 1 d .
C5 C 0.5225(4) -0.0877(4) 0.0835(2) 0.0345(8) Uani 1 1 d .
C4 C 0.3810(4) -0.0892(4) 0.0559(2) 0.0362(8) Uani 1 1 d .
O2 O 0.9554(3) 0.2896(3) 0.09624(15) 0.0435(6) Uani 1 1 d .
C11 C 0.8545(4) 0.3320(4) 0.1391(2) 0.0351(8) Uani 1 1 d .
C12 C 0.9898(4) 0.5397(5) 0.1666(2) 0.0456(9) Uani 1 1 d .
C10 C -0.1452(4) -0.0311(5) -0.0956(2) 0.0510(10) Uani 1 1 d .
H10A H -0.1884 0.0174 -0.1411 0.076 Uiso 1 1 calc R
H10B H -0.2178 -0.0355 -0.0521 0.076 Uiso 1 1 calc R
H10C H -0.1180 -0.1239 -0.1118 0.076 Uiso 1 1 calc R
C13 C 0.9565(5) 0.6775(5) 0.2003(3) 0.0595(12) Uani 1 1 d .
H13A H 1.0435 0.7365 0.1943 0.089 Uiso 1 1 calc R
H13B H 0.9318 0.6687 0.2571 0.089 Uiso 1 1 calc R
H13C H 0.8723 0.7176 0.1717 0.089 Uiso 1 1 calc R
H2B H 0.390(5) 0.182(6) 0.073(3) 0.071 Uiso 1 1 d .
H12A H 1.011(5) 0.566(5) 0.111(3) 0.071 Uiso 1 1 d .
H4A H 0.343(5) -0.152(6) 0.021(3) 0.071 Uiso 1 1 d .
H12B H 1.066(5) 0.472(6) 0.206(3) 0.071 Uiso 1 1 d .
H2A H 0.254(5) 0.208(6) 0.145(3) 0.071 Uiso 1 1 d .
H1A H 0.403(5) 0.051(6) 0.221(3) 0.071 Uiso 1 1 d .
H5A H 0.592(5) -0.145(6) 0.072(3) 0.071 Uiso 1 1 d .
H3A H 0.194(5) -0.031(6) 0.124(3) 0.071 Uiso 1 1 d .

loop_
_atom_site_aniso_label
_atom_site_aniso_U_11
_atom_site_aniso_U_22
_atom_site_aniso_U_33
_atom_site_aniso_U_23
_atom_site_aniso_U_13
_atom_site_aniso_U_12
O5 0.0350(12) 0.0371(14) 0.0376(12) 0.0115(11) -0.0036(10) 0.0014(11)
O1 0.0364(11) 0.0348(14) 0.0371(13) -0.0091(10) 0.0103(10) -0.0062(10)
N1 0.0320(13) 0.0322(16) 0.0363(14) -0.0029(13) 0.0016(12) -0.0025(12)
O7 0.0437(13) 0.0484(18) 0.0479(14) 0.0096(12) -0.0054(12) 0.0007(12)
O4 0.0358(12) 0.0384(15) 0.0373(12) 0.0092(11) -0.0013(10) 0.0018(10)
O3 0.0338(12) 0.0425(16) 0.0478(14) -0.0018(12) 0.0024(10) -0.0082(11)
C8 0.0273(15) 0.038(2) 0.0321(16) 0.0030(15) 0.0001(13) 0.0049(14)
C1 0.0349(16) 0.0251(17) 0.0321(16) -0.0001(14) 0.0061(14) -0.0008(14)
C2 0.0334(16) 0.0276(18) 0.0361(18) 0.0026(14) 0.0044(14) 0.0043(14)
C3 0.0353(16) 0.0332(19) 0.0332(16) 0.0072(15) -0.0029(14) 0.0019(14)
C6 0.0332(16) 0.0289(18) 0.0310(15) 0.0011(15) 0.0024(13) 0.0062(13)
C9 0.0389(16) 0.034(2) 0.0280(15) -0.0002(14) -0.0006(14) 0.0034(15)
C7 0.0335(15) 0.0277(18) 0.0330(16) -0.0007(14) 0.0083(13) 0.0033(13)
O6 0.0596(16) 0.0454(17) 0.0381(13) 0.0034(12) -0.0119(12) -0.0175(14)
C5 0.0401(18) 0.0266(18) 0.0368(18) -0.0006(15) 0.0023(15) 0.0062(14)
C4 0.0460(19) 0.0268(19) 0.0358(18) -0.0002(14) -0.0029(15) 0.0007(15)
O2 0.0326(12) 0.0477(17) 0.0503(14) 0.0059(13) 0.0070(12) 0.0036(11)
C11 0.0346(17) 0.033(2) 0.0373(17) 0.0008(16) -0.0024(15) -0.0003(14)
C12 0.0365(18) 0.055(3) 0.045(2) 0.0012(18) 0.0024(16) -0.0164(19)
C10 0.056(2) 0.052(3) 0.045(2) -0.001(2) -0.0088(19) -0.007(2)
C13 0.065(3) 0.058(3) 0.055(2) -0.008(2) 0.010(2) -0.027(2)

loop_
_atom_type_symbol
_atom_type_description
_atom_type_scat_dispersion_real
_atom_type_scat_dispersion_imag
_atom_type_scat_source
C C 0.0033 0.0016 'International Tables Vol C Tables 4.2.6.8 and 6.1.1.4'
H H 0.0000 0.0000 'International Tables Vol C Tables 4.2.6.8 and 6.1.1.4'
N N 0.0061 0.0033 'International Tables Vol C Tables 4.2.6.8 and 6.1.1.4'
O O 0.0106 0.0060 'International Tables Vol C Tables 4.2.6.8 and 6.1.1.4'

loop_
_geom_angle_atom_site_label_1
_geom_angle_atom_site_label_2
_geom_angle_atom_site_label_3
_geom_angle
C9 O5 C3 114.8(3)
N1 O1 C1 121.3(2)
C8 N1 O1 117.3(3)
C9 O7 C10 114.4(3)
C6 O4 H4B 109.5
C11 O3 C12 115.3(3)
N1 C8 C7 127.9(3)
N1 C8 C11 114.4(3)
C7 C8 C11 117.7(3)
O1 C1 C2 112.4(3)
O1 C1 C6 112.6(3)
C2 C1 C6 111.5(3)
O1 C1 H1A 95(3)
C2 C1 H1A 110(3)
C6 C1 H1A 114(3)
C3 C2 C1 107.8(3)
C3 C2 H2B 103(3)
C1 C2 H2B 110(3)
C3 C2 H2A 109(3)
C1 C2 H2A 109(3)
H2B C2 H2A 118(4)
O5 C3 C4 109.4(3)
O5 C3 C2 107.3(3)
C4 C3 C2 111.4(3)
O5 C3 H3A 109(2)
C4 C3 H3A 108(3)
C2 C3 H3A 111(3)
O4 C6 C5 110.3(3)
O4 C6 C1 110.8(3)
C5 C6 C1 109.7(3)
O4 C6 C7 105.7(2)
C5 C6 C7 111.5(3)
C1 C6 C7 108.9(3)
O6 C9 O5 126.8(3)
O6 C9 O7 126.9(3)
O5 C9 O7 106.3(3)
C8 C7 C6 110.8(3)
C8 C7 H7A 109.5
C6 C7 H7A 109.5
C8 C7 H7B 109.5
C6 C7 H7B 109.5
H7A C7 H7B 108.1
C4 C5 C6 123.9(3)
C4 C5 H5A 127(3)
C6 C5 H5A 110(3)
C5 C4 C3 122.5(3)
C5 C4 H4A 126(3)
C3 C4 H4A 112(3)
O2 C11 O3 125.8(3)
O2 C11 C8 121.2(3)
O3 C11 C8 113.0(3)
C13 C12 O3 107.5(3)
C13 C12 H12A 99(3)
O3 C12 H12A 115(3)
C13 C12 H12B 115(2)
O3 C12 H12B 95(2)
H12A C12 H12B 125(4)
O7 C10 H10A 109.5
O7 C10 H10B 109.5
H10A C10 H10B 109.5
O7 C10 H10C 109.5
H10A C10 H10C 109.5
H10B C10 H10C 109.5
C12 C13 H13A 109.5
C12 C13 H13B 109.5
H13A C13 H13B 109.5
C12 C13 H13C 109.5
H13A C13 H13C 109.5
H13B C13 H13C 109.5

loop_
_geom_bond_atom_site_label_1
_geom_bond_atom_site_label_2
_geom_bond_distance
O5 C9 1.334(4)
O5 C3 1.459(4)
O1 N1 1.412(4)
O1 C1 1.449(4)
N1 C8 1.291(4)
O7 C9 1.345(4)
O7 C10 1.419(4)
O4 C6 1.438(4)
O4 H4B 0.8200
O3 C11 1.317(4)
O3 C12 1.484(4)
C8 C7 1.479(5)
C8 C11 1.510(5)
C1 C2 1.514(5)
C1 C6 1.524(4)
C1 H1A 0.90(5)
C2 C3 1.509(5)
C2 H2B 0.93(5)
C2 H2A 1.06(5)
C3 C4 1.505(5)
C3 H3A 1.03(5)
C6 C5 1.512(5)
C6 C7 1.532(5)
C9 O6 1.197(4)
C7 H7A 0.9700
C7 H7B 0.9700
C5 C4 1.330(5)
C5 H5A 0.85(6)
C4 H4A 0.90(5)
O2 C11 1.206(4)
C12 C13 1.463(6)
C12 H12A 0.97(4)
C12 H12B 1.14(5)
C10 H10A 0.9600
C10 H10B 0.9600
C10 H10C 0.9600
C13 H13A 0.9600
C13 H13B 0.9600
C13 H13C 0.9600
